data_4348059
loop_
_publ_author_name
'Zhou, Li-Juan'
'Deng, Wei-Hua'
'Wang, Yu-Ling'
'Xu, Gang'
'Yin, Shun-Gao'
'Liu, Qing-Yan'

_publ_section_title
;
 Lanthanide-Potassium Biphenyl-3,3'-disulfonyl-4,4'-dicarboxylate
 Frameworks: Gas Sorption, Proton Conductivity, and Luminescent Sensing of
 Metal Ions.
;
_journal_issue 12
_journal_name_full 'Inorganic chemistry'
_journal_page_first 6271
_journal_page_last 6277
_journal_paper_doi 10.1021/acs.inorgchem.6b00928
_journal_volume 55
_journal_year 2016
_chemical_formula_sum 'C17 H15 K N O12 S2 Sm'
_chemical_formula_weight 678.87
_space_group_crystal_system trigonal
_space_group_IT_number 161
_space_group_name_Hall 'R 3 -2"c'
_space_group_name_H-M_alt 'R 3 c :H'
_atom_sites_solution_hydrogens geom
_audit_creation_method SHELXL-2014/7
_cell_angle_alpha 90
_cell_angle_beta 90
_cell_angle_gamma 120
_cell_formula_units_Z 18
_cell_length_a 48.832(2)
_cell_length_b 48.832(2)
_cell_length_c 8.4834(6)
_cell_measurement_reflns_used 26930
_cell_measurement_temperature 296(2)
_cell_measurement_theta_max 28.8560
_cell_measurement_theta_min 3.6180
_cell_volume 17519.0(16)
_computing_cell_refinement 'CrysAlisPro 1.171.38.41 (Rigaku OD, 2015)'
_computing_data_collection 'CrysAlisPro 1.171.38.41 (Rigaku OD, 2015)'
_computing_data_reduction 'CrysAlisPro 1.171.38.41 (Rigaku OD, 2015)'
_computing_molecular_graphics 'Bruker SHELXTL'
_computing_publication_material 'Bruker SHELXTL'
_computing_structure_refinement 'SHELXL-2014/7 (Sheldrick, 2014)'
_computing_structure_solution 'Bruker SHELXTL'
_diffrn_ambient_temperature 296(2)
_diffrn_detector 'CCD plate'
_diffrn_detector_type EosS2
_diffrn_measured_fraction_theta_full 0.997
_diffrn_measured_fraction_theta_max 0.917
_diffrn_measurement_device 'four-circle diffractometer'
_diffrn_measurement_device_type 'SuperNova, Single source at offset, EosS2'
_diffrn_measurement_method '\w scans'
_diffrn_radiation_monochromator mirror
_diffrn_radiation_probe x-ray
_diffrn_radiation_type 'Mo K\a'
_diffrn_radiation_wavelength 0.71073
_diffrn_reflns_av_R_equivalents 0.0434
_diffrn_reflns_av_unetI/netI 0.0399
_diffrn_reflns_Laue_measured_fraction_full 0.997
_diffrn_reflns_Laue_measured_fraction_max 0.917
_diffrn_reflns_limit_h_max 61
_diffrn_reflns_limit_h_min -67
_diffrn_reflns_limit_k_max 66
_diffrn_reflns_limit_k_min -67
_diffrn_reflns_limit_l_max 11
_diffrn_reflns_limit_l_min -9
_diffrn_reflns_number 42323
_diffrn_reflns_point_group_measured_fraction_full 0.998
_diffrn_reflns_point_group_measured_fraction_max 0.917
_diffrn_reflns_theta_full 25.242
_diffrn_reflns_theta_max 29.399
_diffrn_reflns_theta_min 3.338
_diffrn_source 'micro-focus sealed X-ray tube'
_diffrn_source_type 'SuperNova (Mo) X-ray Source'
_exptl_absorpt_coefficient_mu 1.760
_exptl_absorpt_correction_T_max 1.00000
_exptl_absorpt_correction_T_min 0.49850
_exptl_absorpt_correction_type multi-scan
_exptl_absorpt_process_details
;
CrysAlisPro 1.171.38.41 (Rigaku Oxford Diffraction, 2015)
Empirical absorption correction using spherical harmonics,
 implemented in SCALE3 ABSPACK scaling algorithm.
;
_exptl_crystal_colour colorless
_exptl_crystal_density_diffrn 1.158
_exptl_crystal_description prism
_exptl_crystal_F_000 5994
_exptl_crystal_size_max 0.180
_exptl_crystal_size_mid 0.080
_exptl_crystal_size_min 0.050
_refine_diff_density_max 1.097
_refine_diff_density_min -0.549
_refine_diff_density_rms 0.102
_refine_ls_abs_structure_details
;
 Refined as an inversion twin.
;
_refine_ls_abs_structure_Flack 0.287(14)
_refine_ls_extinction_method none
_refine_ls_goodness_of_fit_ref 1.009
_refine_ls_hydrogen_treatment constr
_refine_ls_matrix_type full
_refine_ls_number_parameters 263
_refine_ls_number_reflns 8874
_refine_ls_number_restraints 1
_refine_ls_restrained_S_all 1.009
_refine_ls_R_factor_all 0.0360
_refine_ls_R_factor_gt 0.0341
_refine_ls_shift/su_max 0.002
_refine_ls_shift/su_mean 0.000
_refine_ls_structure_factor_coef Fsqd
_refine_ls_weighting_details 'w=1/[\s^2^(Fo^2^)+(0.0679P)^2^+3.5080P] where P=(Fo^2^+2Fc^2^)/3'
_refine_ls_weighting_scheme calc
_refine_ls_wR_factor_gt 0.0961
_refine_ls_wR_factor_ref 0.0974
_reflns_Friedel_coverage 0.994
_reflns_Friedel_fraction_full 0.998
_reflns_Friedel_fraction_max 0.917
_reflns_number_gt 8435
_reflns_number_total 8874
_reflns_threshold_expression 'I > 2\s(I)'
_cod_data_source_file ic6b00928_si_002.cif
_cod_data_source_block Sm
_cod_original_cell_volume 17519(2)
_cod_database_code 4348059
_shelx_shelxl_version_number 2014/7
_shelx_space_group_comment
;
The symmetry employed for this shelxl refinement is uniquely defined
by the following loop, which should always be used as a source of
symmetry information in preference to the above space-group names.
They are only intended as comments.
;
_shelx_estimated_absorpt_t_min 0.742
_shelx_estimated_absorpt_t_max 0.917

loop_
_space_group_symop_operation_xyz
'x, y, z'
'-y, x-y, z'
'-x+y, -x, z'
'-y, -x, z+1/2'
'-x+y, y, z+1/2'
'x, x-y, z+1/2'
'x+2/3, y+1/3, z+1/3'
'-y+2/3, x-y+1/3, z+1/3'
'-x+y+2/3, -x+1/3, z+1/3'
'-y+2/3, -x+1/3, z+5/6'
'-x+y+2/3, y+1/3, z+5/6'
'x+2/3, x-y+1/3, z+5/6'
'x+1/3, y+2/3, z+2/3'
'-y+1/3, x-y+2/3, z+2/3'
'-x+y+1/3, -x+2/3, z+2/3'
'-y+1/3, -x+2/3, z+7/6'
'-x+y+1/3, y+2/3, z+7/6'
'x+1/3, x-y+2/3, z+7/6'

loop_
_atom_site_label
_atom_site_type_symbol
_atom_site_fract_x
_atom_site_fract_y
_atom_site_fract_z
_atom_site_U_iso_or_equiv
_atom_site_adp_type
_atom_site_occupancy
_atom_site_site_symmetry_order
_atom_site_calc_flag
_atom_site_refinement_flags_posn
_atom_site_refinement_flags_adp
K1 K 0.40824(6) 0.91404(6) 0.2374(2) 0.0653(6) Uani 1 1 d . .
Sm1 Sm 0.48613(2) 0.99175(2) -0.45134(5) 0.01702(9) Uani 1 1 d . .
S1 S 0.42463(3) 0.90999(3) -0.39475(18) 0.0227(3) Uani 1 1 d . .
S2 S 0.24365(3) 0.91847(3) -0.23178(17) 0.0214(3) Uani 1 1 d . .
O1 O 0.46616(10) 0.97207(11) -0.1897(5) 0.0225(9) Uani 1 1 d . .
O2 O 0.44750(9) 0.95655(10) 0.0485(5) 0.0208(8) Uani 1 1 d . .
O3 O 0.44462(9) 0.93776(10) -0.4931(5) 0.0228(8) Uani 1 1 d . .
O4 O 0.40400(11) 0.88309(11) -0.4937(6) 0.0388(12) Uani 1 1 d . .
O5 O 0.44237(12) 0.90400(13) -0.2793(7) 0.0378(12) Uani 1 1 d . .
O6 O 0.21221(11) 0.85286(11) -0.6177(6) 0.0285(10) Uani 1 1 d . .
O7 O 0.19361(10) 0.85085(11) -0.3798(5) 0.0238(9) Uani 1 1 d . .
O8 O 0.22789(11) 0.92322(12) -0.3629(6) 0.0357(11) Uani 1 1 d . .
O9 O 0.22163(10) 0.89550(10) -0.1171(6) 0.0270(9) Uani 1 1 d . .
O10 O 0.26755(10) 0.94725(10) -0.1559(6) 0.0348(11) Uani 1 1 d . .
C1 C 0.40965(13) 0.93963(15) -0.1573(6) 0.0200(12) Uani 1 1 d . .
C2 C 0.39915(13) 0.91960(15) -0.2867(7) 0.0224(12) Uani 1 1 d . .
C3 C 0.36812(13) 0.90654(16) -0.3367(8) 0.0283(13) Uani 1 1 d . .
H3A H 0.3616 0.8941 -0.4270 0.034 Uiso 1 1 calc R U
C4 C 0.34626(16) 0.91187(19) -0.2529(8) 0.0352(16) Uani 1 1 d . .
C5 C 0.35665(15) 0.92992(18) -0.1206(8) 0.0344(17) Uani 1 1 d . .
H5B H 0.3425 0.9329 -0.0604 0.041 Uiso 1 1 calc R U
C6 C 0.38797(16) 0.94392(19) -0.0736(8) 0.0338(17) Uani 1 1 d . .
H6A H 0.3945 0.9565 0.0164 0.041 Uiso 1 1 calc R U
C7 C 0.44287(12) 0.95660(13) -0.0949(7) 0.0161(11) Uani 1 1 d . .
C8 C 0.31322(15) 0.89841(19) -0.3113(8) 0.0339(16) Uani 1 1 d . .
C9 C 0.29868(14) 0.87241(18) -0.4082(9) 0.0377(17) Uani 1 1 d . .
H9B H 0.3097 0.8622 -0.4378 0.045 Uiso 1 1 calc R U
C10 C 0.26836(15) 0.86107(18) -0.4626(9) 0.0353(16) Uani 1 1 d . .
H10B H 0.2600 0.8446 -0.5354 0.042 Uiso 1 1 calc R U
C11 C 0.25019(14) 0.87352(15) -0.4115(8) 0.0243(13) Uani 1 1 d . .
C12 C 0.26358(13) 0.89911(15) -0.3109(7) 0.0255(13) Uani 1 1 d . .
C13 C 0.29555(14) 0.91227(15) -0.2654(8) 0.0273(13) Uani 1 1 d . .
H13A H 0.3049 0.9305 -0.2039 0.033 Uiso 1 1 calc R U
C14 C 0.21660(14) 0.85863(14) -0.4723(7) 0.0211(12) Uani 1 1 d . .
O11 O 0.50005(14) 1.04471(14) -0.3787(8) 0.0501(14) Uani 1 1 d . .

loop_
_atom_site_aniso_label
_atom_site_aniso_U_11
_atom_site_aniso_U_22
_atom_site_aniso_U_33
_atom_site_aniso_U_23
_atom_site_aniso_U_13
_atom_site_aniso_U_12
K1 0.0823(15) 0.0653(13) 0.0401(10) 0.0104(9) 0.0081(10) 0.0307(12)
Sm1 0.01358(13) 0.02175(15) 0.01830(14) -0.00187(11) -0.00108(10) 0.01076(11)
S1 0.0153(6) 0.0215(7) 0.0307(8) -0.0035(6) -0.0008(5) 0.0088(5)
S2 0.0107(6) 0.0196(6) 0.0255(7) 0.0012(5) -0.0019(5) 0.0013(5)
O1 0.018(2) 0.034(2) 0.016(2) -0.0059(16) -0.0050(16) 0.0132(19)
O2 0.0144(18) 0.030(2) 0.020(2) -0.0003(18) -0.0003(16) 0.0129(17)
O3 0.0181(19) 0.023(2) 0.026(2) -0.0051(16) 0.0037(16) 0.0088(16)
O4 0.027(2) 0.027(2) 0.056(3) -0.012(2) 0.003(2) 0.008(2)
O5 0.037(3) 0.045(3) 0.045(3) 0.007(2) -0.001(2) 0.030(2)
O6 0.015(2) 0.040(3) 0.021(2) -0.003(2) -0.0035(17) 0.0068(18)
O7 0.0110(19) 0.032(2) 0.021(2) -0.0020(18) -0.0013(17) 0.0055(17)
O8 0.029(2) 0.040(3) 0.038(3) 0.007(2) -0.002(2) 0.017(2)
O9 0.018(2) 0.021(2) 0.034(2) -0.0066(18) -0.0021(18) 0.0037(16)
O10 0.025(2) 0.024(2) 0.042(3) 0.0013(19) -0.003(2) 0.0015(18)
C1 0.015(3) 0.031(3) 0.013(3) 0.003(2) -0.003(2) 0.011(2)
C2 0.011(2) 0.030(3) 0.018(3) 0.002(2) -0.002(2) 0.005(2)
C3 0.012(3) 0.036(3) 0.028(3) -0.005(3) -0.005(2) 0.006(2)
C4 0.020(3) 0.058(5) 0.029(4) -0.006(3) -0.005(3) 0.020(3)
C5 0.013(3) 0.068(5) 0.022(3) -0.012(3) 0.000(2) 0.021(3)
C6 0.018(3) 0.065(5) 0.023(3) -0.012(3) -0.008(3) 0.024(3)
C7 0.011(2) 0.023(3) 0.020(3) 0.002(2) 0.000(2) 0.013(2)
C8 0.011(3) 0.064(5) 0.019(3) 0.001(3) 0.003(2) 0.013(3)
C9 0.012(3) 0.053(4) 0.045(4) -0.020(3) -0.007(3) 0.015(3)
C10 0.016(3) 0.043(4) 0.040(4) -0.020(3) -0.009(3) 0.010(3)
C11 0.006(3) 0.035(3) 0.023(3) -0.002(2) -0.002(2) 0.004(2)
C12 0.013(3) 0.025(3) 0.027(3) 0.002(2) -0.007(2) 0.001(2)
C13 0.011(3) 0.033(3) 0.028(3) -0.006(3) -0.004(2) 0.004(2)
C14 0.014(3) 0.026(3) 0.018(3) -0.001(2) 0.000(2) 0.006(2)
O11 0.049(3) 0.039(3) 0.065(4) -0.011(3) -0.014(3) 0.023(3)

loop_
_atom_type_symbol
_atom_type_description
_atom_type_scat_dispersion_real
_atom_type_scat_dispersion_imag
_atom_type_scat_source
C C 0.0033 0.0016 'International Tables Vol C Tables 4.2.6.8 and 6.1.1.4'
H H 0.0000 0.0000 'International Tables Vol C Tables 4.2.6.8 and 6.1.1.4'
N N 0.0061 0.0033 'International Tables Vol C Tables 4.2.6.8 and 6.1.1.4'
O O 0.0106 0.0060 'International Tables Vol C Tables 4.2.6.8 and 6.1.1.4'
S S 0.1246 0.1234 'International Tables Vol C Tables 4.2.6.8 and 6.1.1.4'
Sm Sm -0.1638 3.4418 'International Tables Vol C Tables 4.2.6.8 and 6.1.1.4'
K K 0.2009 0.2494 'International Tables Vol C Tables 4.2.6.8 and 6.1.1.4'

loop_
_geom_angle_atom_site_label_1
_geom_angle_atom_site_label_2
_geom_angle_atom_site_label_3
_geom_angle
_geom_angle_site_symmetry_1
_geom_angle_site_symmetry_3
O2 K1 O4 143.35(17) . 1_556
O2 K1 O3 96.53(15) . 1_556
O4 K1 O3 52.20(14) 1_556 1_556
O2 K1 O8 71.35(16) . 14_665
O4 K1 O8 110.17(16) 1_556 14_665
O3 K1 O8 73.94(15) 1_556 14_665
O2 K1 O5 74.55(15) . 5
O4 K1 O5 76.60(16) 1_556 5
O3 K1 O5 70.51(15) 1_556 5
O8 K1 O5 126.59(17) 14_665 5
O2 K1 S1 122.81(13) . 1_556
O4 K1 S1 26.25(10) 1_556 1_556
O3 K1 S1 26.77(9) 1_556 1_556
O8 K1 S1 88.95(12) 14_665 1_556
O5 K1 S1 76.48(13) 5 1_556
O2 K1 C6 55.01(16) . .
O4 K1 C6 160.93(18) 1_556 .
O3 K1 C6 136.57(18) 1_556 .
O8 K1 C6 66.36(17) 14_665 .
O5 K1 C6 121.15(17) 5 .
S1 K1 C6 154.93(15) 1_556 .
O2 K1 C7 17.61(13) . .
O4 K1 C7 157.02(17) 1_556 .
O3 K1 C7 114.13(15) 1_556 .
O8 K1 C7 78.43(15) 14_665 .
O5 K1 C7 81.26(15) 5 .
S1 K1 C7 140.24(13) 1_556 .
C6 K1 C7 42.01(14) . .
O9 Sm1 O11 74.14(18) 14_664 .
O9 Sm1 O3 74.04(15) 14_664 .
O11 Sm1 O3 147.52(17) . .
O9 Sm1 O1 78.41(15) 14_664 .
O11 Sm1 O1 91.90(19) . .
O3 Sm1 O1 75.51(15) . .
O9 Sm1 O7 75.27(15) 14_664 14_664
O11 Sm1 O7 83.30(18) . 14_664
O3 Sm1 O7 94.79(15) . 14_664
O1 Sm1 O7 153.57(14) . 14_664
O9 Sm1 O2 144.10(16) 14_664 5_554
O11 Sm1 O2 139.87(18) . 5_554
O3 Sm1 O2 70.49(14) . 5_554
O1 Sm1 O2 87.53(14) . 5_554
O7 Sm1 O2 112.72(14) 14_664 5_554
O9 Sm1 O6 143.90(16) 14_664 18_564
O11 Sm1 O6 70.94(19) . 18_564
O3 Sm1 O6 141.49(14) . 18_564
O1 Sm1 O6 111.33(14) . 18_564
O7 Sm1 O6 91.70(15) 14_664 18_564
O2 Sm1 O6 72.00(14) 5_554 18_564
O9 Sm1 O1 124.06(15) 14_664 5_554
O11 Sm1 O1 129.40(19) . 5_554
O3 Sm1 O1 75.44(14) . 5_554
O1 Sm1 O1 135.27(18) . 5_554
O7 Sm1 O1 61.93(14) 14_664 5_554
O2 Sm1 O1 50.79(13) 5_554 5_554
O6 Sm1 O1 74.42(14) 18_564 5_554
O9 Sm1 O7 125.38(16) 14_664 18_564
O11 Sm1 O7 72.12(18) . 18_564
O3 Sm1 O7 123.28(14) . 18_564
O1 Sm1 O7 61.34(13) . 18_564
O7 Sm1 O7 139.24(18) 14_664 18_564
O2 Sm1 O7 72.57(14) 5_554 18_564
O6 Sm1 O7 50.02(14) 18_564 18_564
O1 Sm1 O7 110.56(13) 5_554 18_564
O9 Sm1 C7 139.88(16) 14_664 5_554
O11 Sm1 C7 140.62(19) . 5_554
O3 Sm1 C7 71.33(14) . 5_554
O1 Sm1 C7 111.14(15) . 5_554
O7 Sm1 C7 87.99(15) 14_664 5_554
O2 Sm1 C7 24.73(14) 5_554 5_554
O6 Sm1 C7 71.03(15) 18_564 5_554
O1 Sm1 C7 26.06(14) 5_554 5_554
O7 Sm1 C7 90.94(14) 18_564 5_554
O9 Sm1 C14 140.26(17) 14_664 18_564
O11 Sm1 C14 69.84(18) . 18_564
O3 Sm1 C14 137.05(16) . 18_564
O1 Sm1 C14 86.47(16) . 18_564
O7 Sm1 C14 115.69(16) 14_664 18_564
O2 Sm1 C14 70.08(15) 5_554 18_564
O6 Sm1 C14 24.86(16) 18_564 18_564
O1 Sm1 C14 92.30(15) 5_554 18_564
O7 Sm1 C14 25.16(15) 18_564 18_564
C7 Sm1 C14 79.86(15) 5_554 18_564
O5 S1 O4 115.2(3) . .
O5 S1 O3 112.7(3) . .
O4 S1 O3 110.2(3) . .
O5 S1 C2 105.9(3) . .
O4 S1 C2 105.9(3) . .
O3 S1 C2 106.1(3) . .
O5 S1 K1 149.5(2) . 1_554
O4 S1 K1 54.7(2) . 1_554
O3 S1 K1 57.98(18) . 1_554
C2 S1 K1 104.6(2) . 1_554
O8 S2 O10 115.0(3) . .
O8 S2 O9 112.9(3) . .
O10 S2 O9 111.9(3) . .
O8 S2 C12 105.8(3) . .
O10 S2 C12 106.9(3) . .
O9 S2 C12 103.2(3) . .
C7 O1 Sm1 150.4(4) . .
C7 O1 Sm1 90.3(3) . 5
Sm1 O1 Sm1 119.02(17) . 5
C7 O2 Sm1 98.4(3) . 5
C7 O2 K1 123.6(4) . .
Sm1 O2 K1 134.05(18) 5 .
S1 O3 Sm1 136.9(3) . .
S1 O3 K1 95.3(2) . 1_554
Sm1 O3 K1 126.16(18) . 1_554
S1 O4 K1 99.1(3) . 1_554
S1 O5 K1 134.9(3) . 5_554
C14 O6 Sm1 97.8(4) . 12_464
C14 O7 Sm1 151.3(4) . 9_465
C14 O7 Sm1 91.2(4) . 12_464
Sm1 O7 Sm1 117.52(16) 9_465 12_464
S2 O8 K1 139.8(3) . 9_464
S2 O9 Sm1 138.2(3) . 9_465
C6 C1 C2 118.3(5) . .
C6 C1 C7 115.8(5) . .
C2 C1 C7 125.8(5) . .
C3 C2 C1 120.1(6) . .
C3 C2 S1 117.8(5) . .
C1 C2 S1 122.1(4) . .
C2 C3 C4 121.0(6) . .
C2 C3 H3A 119.5 . .
C4 C3 H3A 119.5 . .
C5 C4 C3 117.7(6) . .
C5 C4 C8 122.1(6) . .
C3 C4 C8 120.2(6) . .
C4 C5 C6 121.3(6) . .
C4 C5 H5B 119.3 . .
C6 C5 H5B 119.3 . .
C1 C6 C5 121.4(6) . .
C1 C6 K1 85.6(4) . .
C5 C6 K1 119.9(5) . .
C1 C6 H6A 119.3 . .
C5 C6 H6A 119.3 . .
K1 C6 H6A 64.4 . .
O2 C7 O1 120.5(5) . .
O2 C7 C1 119.6(5) . .
O1 C7 C1 119.9(5) . .
O2 C7 Sm1 56.9(3) . 5
O1 C7 Sm1 63.7(3) . 5
C1 C7 Sm1 175.0(4) . 5
O2 C7 K1 38.8(3) . .
O1 C7 K1 154.1(4) . .
C1 C7 K1 83.4(3) . .
Sm1 C7 K1 93.92(15) 5 .
C9 C8 C13 117.2(6) . .
C9 C8 C4 123.5(6) . .
C13 C8 C4 119.3(6) . .
C8 C9 C10 121.8(7) . .
C8 C9 H9B 119.1 . .
C10 C9 H9B 119.1 . .
C11 C10 C9 121.3(6) . .
C11 C10 H10B 119.3 . .
C9 C10 H10B 119.3 . .
C10 C11 C12 118.6(6) . .
C10 C11 C14 117.7(5) . .
C12 C11 C14 123.7(6) . .
C11 C12 C13 119.8(6) . .
C11 C12 S2 125.0(4) . .
C13 C12 S2 115.2(5) . .
C8 C13 C12 121.0(6) . .
C8 C13 H13A 119.5 . .
C12 C13 H13A 119.5 . .
O6 C14 O7 121.0(6) . .
O6 C14 C11 117.6(5) . .
O7 C14 C11 121.3(5) . .
O6 C14 Sm1 57.3(3) . 12_464
O7 C14 Sm1 63.7(3) . 12_464
C11 C14 Sm1 174.7(4) . 12_464

loop_
_geom_bond_atom_site_label_1
_geom_bond_atom_site_label_2
_geom_bond_distance
_geom_bond_site_symmetry_2
K1 O2 2.564(5) .
K1 O4 2.687(6) 1_556
K1 O3 2.769(5) 1_556
K1 O8 2.811(5) 14_665
K1 O5 2.887(5) 5
Sm1 O9 2.384(4) 14_664
Sm1 O11 2.403(6) .
Sm1 O3 2.417(4) .
Sm1 O1 2.421(4) .
Sm1 O7 2.421(5) 14_664
Sm1 O2 2.476(4) 5_554
Sm1 O6 2.523(5) 18_564
Sm1 O1 2.622(4) 5_554
Sm1 O7 2.661(4) 18_564
S1 O5 1.432(5) .
S1 O4 1.457(5) .
S1 O3 1.471(4) .
S1 C2 1.787(6) .
S2 O8 1.436(5) .
S2 O10 1.453(5) .
S2 O9 1.468(5) .
S2 C12 1.792(7) .
O1 C7 1.286(7) .
O1 Sm1 2.622(4) 5
O2 C7 1.237(7) .
O2 Sm1 2.477(4) 5
O3 K1 2.769(5) 1_554
O4 K1 2.687(6) 1_554
O5 K1 2.887(5) 5_554
O6 C14 1.260(8) .
O6 Sm1 2.523(5) 12_464
O7 C14 1.262(7) .
O7 Sm1 2.421(5) 9_465
O7 Sm1 2.661(4) 12_464
O8 K1 2.811(5) 9_464
O9 Sm1 2.384(4) 9_465
C1 C6 1.375(9) .
C1 C2 1.387(8) .
C1 C7 1.501(7) .
C2 C3 1.384(8) .
C3 C4 1.411(9) .
C3 H3A 0.9300 .
C4 C5 1.358(10) .
C4 C8 1.491(8) .
C5 C6 1.386(9) .
C5 H5B 0.9300 .
C6 H6A 0.9300 .
C8 C9 1.375(10) .
C8 C13 1.392(10) .
C9 C10 1.375(9) .
C9 H9B 0.9300 .
C10 C11 1.372(10) .
C10 H10B 0.9300 .
C11 C12 1.379(9) .
C11 C14 1.514(8) .
C12 C13 1.413(8) .
C13 H13A 0.9300 .

loop_
_platon_squeeze_void_nr
_platon_squeeze_void_average_x
_platon_squeeze_void_average_y
_platon_squeeze_void_average_z
_platon_squeeze_void_volume
_platon_squeeze_void_count_electrons
_platon_squeeze_void_content
1 -0.009 -0.006 0.052 10142 1632 ' '
